data_7218742
loop_
_publ_author_name
'Fang, Qi'
'Chen, Hong-feng'
'Lei, Hong'
'Xue, Gang'
'Chen, Xia'

_publ_section_title
;
 Full-capped 12-S-atom TTP derivatives (BV-TTP, BE-TTP, EM-TTP and
 EV-TTP): syntheses, structures and charge transport properties
;
_journal_issue 4
_journal_name_full CrystEngComm
_journal_page_first 787
_journal_paper_doi 10.1039/C4CE01928H
_journal_volume 17
_journal_year 2015
_chemical_formula_sum 'C14 H4 S12'
_chemical_formula_weight 556.89
_chemical_name_systematic
; 
 ? 
;
_space_group_IT_number 2
_symmetry_cell_setting triclinic
_symmetry_space_group_name_Hall '-P 1'
_symmetry_space_group_name_H-M 'P -1'
_atom_sites_solution_hydrogens difmap
_atom_sites_solution_primary direct
_atom_sites_solution_secondary difmap
_audit_creation_method SHELXL-97
_cell_angle_alpha 96.924(4)
_cell_angle_beta 103.818(4)
_cell_angle_gamma 97.070(4)
_cell_formula_units_Z 1
_cell_length_a 6.2212(3)
_cell_length_b 6.4416(3)
_cell_length_c 12.3200(6)
_cell_measurement_reflns_used 1098
_cell_measurement_temperature 292(2)
_cell_measurement_theta_max 27.50
_cell_measurement_theta_min 3.45
_cell_volume 469.99(4)
_computing_cell_refinement 'Bruker SAINT'
_computing_data_collection 'Bruker APEX2'
_computing_data_reduction 'Bruker SAINT'
_computing_molecular_graphics 'Bruker SHELXTL'
_computing_publication_material 'Bruker SHELXTL'
_computing_structure_refinement 'SHELXL-97 (Sheldrick, 2008)'
_computing_structure_solution 'SHELXS-97 (Sheldrick, 2008)'
_diffrn_ambient_temperature 292(2)
_diffrn_detector_area_resol_mean 8.3
_diffrn_measured_fraction_theta_full 0.983
_diffrn_measured_fraction_theta_max 0.983
_diffrn_measurement_device_type 'Bruker APEX-II CCD'
_diffrn_measurement_method '\f and \w scans'
_diffrn_radiation_monochromator graphite
_diffrn_radiation_source 'fine-focus sealed tube'
_diffrn_radiation_type MoK\a
_diffrn_radiation_wavelength 0.71073
_diffrn_reflns_av_R_equivalents 0.0521
_diffrn_reflns_av_sigmaI/netI 0.0649
_diffrn_reflns_limit_h_max 7
_diffrn_reflns_limit_h_min -8
_diffrn_reflns_limit_k_max 8
_diffrn_reflns_limit_k_min -8
_diffrn_reflns_limit_l_max 16
_diffrn_reflns_limit_l_min -16
_diffrn_reflns_number 6972
_diffrn_reflns_theta_full 27.88
_diffrn_reflns_theta_max 27.88
_diffrn_reflns_theta_min 3.23
_exptl_absorpt_coefficient_mu 1.393
_exptl_absorpt_correction_T_max 0.9862
_exptl_absorpt_correction_T_min 0.7492
_exptl_absorpt_correction_type multi-scan
_exptl_absorpt_process_details 'APEX2 Software Suite (Bruker, 2005)'
_exptl_crystal_colour orange
_exptl_crystal_density_diffrn 1.968
_exptl_crystal_density_method 'not measured'
_exptl_crystal_description plate
_exptl_crystal_F_000 280
_exptl_crystal_preparation 'Electric conductive'
_exptl_crystal_recrystallization_method 'Re-crystallisation from solvent: CS2'
_exptl_crystal_size_max 0.22
_exptl_crystal_size_mid 0.10
_exptl_crystal_size_min 0.01
_refine_diff_density_max 0.335
_refine_diff_density_min -0.362
_refine_diff_density_rms 0.083
_refine_ls_extinction_method none
_refine_ls_goodness_of_fit_ref 0.928
_refine_ls_hydrogen_treatment refall
_refine_ls_matrix_type full
_refine_ls_number_parameters 126
_refine_ls_number_reflns 2210
_refine_ls_number_restraints 0
_refine_ls_restrained_S_all 0.928
_refine_ls_R_factor_all 0.0937
_refine_ls_R_factor_gt 0.0418
_refine_ls_shift/su_max 0.000
_refine_ls_shift/su_mean 0.000
_refine_ls_structure_factor_coef Fsqd
_refine_ls_weighting_details 'calc w=1/[\s^2^(Fo^2^)+(0.0387P)^2^+0.0000P] where P=(Fo^2^+2Fc^2^)/3'
_refine_ls_weighting_scheme calc
_refine_ls_wR_factor_gt 0.0797
_refine_ls_wR_factor_ref 0.0942
_reflns_number_gt 1255
_reflns_number_total 2210
_reflns_threshold_expression >2sigma(I)
_cod_data_source_file c4ce01928h2.cif
_cod_data_source_block fq09
_cod_depositor_comments
;
The following automatic conversions were performed:

'_symmetry_cell_setting' value 'Triclinic' changed to 'triclinic'
according to
/usr/data/users/saulius/crontab/automatic-downloads/rss-feeds/RSC/lib/dictionaries/cif_core.dic
dictionary named 'cif_core.dic' version 2.4.2 from 2011-04-26.

Automatic conversion script
Id: cif_fix_values 2827 2014-09-09 07:05:25Z andrius 

 Adding full bibliography for 7218742--7218746.cif.
;
_cod_original_sg_symbol_H-M P-1
_cod_database_code 7218742

loop_
_symmetry_equiv_pos_as_xyz
'x, y, z'
'-x, -y, -z'

loop_
_atom_site_label
_atom_site_type_symbol
_atom_site_fract_x
_atom_site_fract_y
_atom_site_fract_z
_atom_site_U_iso_or_equiv
_atom_site_adp_type
_atom_site_occupancy
_atom_site_symmetry_multiplicity
_atom_site_calc_flag
S1 S 0.81220(16) 0.94098(15) 0.59403(8) 0.0423(3) Uani 1 1 d
S3 S 0.47346(16) 1.01533(14) 0.72776(8) 0.0416(3) Uani 1 1 d
S6 S 0.15990(15) 0.73023(13) 0.97019(8) 0.0360(2) Uani 1 1 d
S5 S 0.16583(15) 1.15096(13) 0.88997(8) 0.0369(3) Uani 1 1 d
S2 S 0.82212(16) 0.48388(15) 0.68200(8) 0.0401(3) Uani 1 1 d
S4 S 0.47960(16) 0.59871(14) 0.80547(8) 0.0376(3) Uani 1 1 d
C1 C 0.7738(6) 0.7008(6) 0.5042(4) 0.0402(10) Uani 1 1 d
C3 C 0.6658(5) 0.8594(5) 0.6899(3) 0.0297(8) Uani 1 1 d
C5 C 0.3888(5) 0.8469(5) 0.8172(3) 0.0292(8) Uani 1 1 d
C6 C 0.2565(5) 0.9023(5) 0.8850(3) 0.0306(8) Uani 1 1 d
C7 C 0.0024(5) 1.0935(5) 0.9824(3) 0.0289(8) Uani 1 1 d
C2 C 0.7755(6) 0.5151(6) 0.5387(3) 0.0383(9) Uani 1 1 d
C4 C 0.6677(5) 0.6728(5) 0.7260(3) 0.0313(8) Uani 1 1 d
H1 H 0.750(5) 0.708(5) 0.436(3) 0.029(10) Uiso 1 1 d
H2 H 0.741(5) 0.392(5) 0.492(3) 0.031(10) Uiso 1 1 d

loop_
_atom_site_aniso_label
_atom_site_aniso_U_11
_atom_site_aniso_U_22
_atom_site_aniso_U_33
_atom_site_aniso_U_23
_atom_site_aniso_U_13
_atom_site_aniso_U_12
S1 0.0471(6) 0.0361(5) 0.0541(7) 0.0087(5) 0.0324(5) 0.0065(4)
S3 0.0539(6) 0.0369(5) 0.0535(6) 0.0202(5) 0.0368(5) 0.0236(5)
S6 0.0456(6) 0.0299(5) 0.0462(6) 0.0138(4) 0.0288(5) 0.0166(4)
S5 0.0482(6) 0.0294(5) 0.0473(6) 0.0144(4) 0.0315(5) 0.0146(4)
S2 0.0388(6) 0.0383(5) 0.0522(6) 0.0103(5) 0.0202(5) 0.0209(4)
S4 0.0477(6) 0.0300(5) 0.0471(6) 0.0122(4) 0.0278(5) 0.0149(4)
C1 0.034(2) 0.056(3) 0.039(3) 0.010(2) 0.0199(19) 0.0183(18)
C3 0.0284(18) 0.0307(19) 0.032(2) 0.0037(16) 0.0122(15) 0.0047(15)
C5 0.037(2) 0.0225(17) 0.033(2) 0.0086(15) 0.0153(17) 0.0096(15)
C6 0.036(2) 0.0294(19) 0.033(2) 0.0085(16) 0.0168(17) 0.0128(16)
C7 0.0315(18) 0.0285(18) 0.034(2) 0.0062(15) 0.0197(16) 0.0081(15)
C2 0.032(2) 0.037(2) 0.052(3) 0.001(2) 0.0233(19) 0.0110(17)
C4 0.0272(18) 0.036(2) 0.034(2) 0.0077(16) 0.0122(16) 0.0075(15)

loop_
_atom_type_symbol
_atom_type_description
_atom_type_scat_dispersion_real
_atom_type_scat_dispersion_imag
_atom_type_scat_source
C C 0.0033 0.0016 'International Tables Vol C Tables 4.2.6.8 and 6.1.1.4'
H H 0.0000 0.0000 'International Tables Vol C Tables 4.2.6.8 and 6.1.1.4'
S S 0.1246 0.1234 'International Tables Vol C Tables 4.2.6.8 and 6.1.1.4'

loop_
_geom_angle_atom_site_label_1
_geom_angle_atom_site_label_2
_geom_angle_atom_site_label_3
_geom_angle
_geom_angle_site_symmetry_1
_geom_angle_site_symmetry_3
C1 S1 C3 99.22(18) . .
C5 S3 C3 94.81(15) . .
C7 S6 C6 93.32(14) 2_577 .
C7 S5 C6 93.29(15) . .
C4 S2 C2 99.11(16) . .
C4 S4 C5 94.24(15) . .
C2 C1 S1 124.2(3) . .
C2 C1 H1 120(2) . .
S1 C1 H1 116(2) . .
C4 C3 S1 124.2(3) . .
C4 C3 S3 116.7(2) . .
S1 C3 S3 118.59(18) . .
C6 C5 S3 122.1(2) . .
C6 C5 S4 123.5(2) . .
S3 C5 S4 114.32(17) . .
C5 C6 S5 121.2(2) . .
C5 C6 S6 122.5(2) . .
S5 C6 S6 116.29(17) . .
C7 C7 S5 118.9(3) 2_577 .
C7 C7 S6 118.2(3) 2_577 2_577
S5 C7 S6 122.96(17) . 2_577
C1 C2 S2 123.1(3) . .
C1 C2 H2 124(2) . .
S2 C2 H2 113(2) . .
C3 C4 S2 122.8(3) . .
C3 C4 S4 118.4(2) . .
S2 C4 S4 118.26(19) . .

loop_
_geom_bond_atom_site_label_1
_geom_bond_atom_site_label_2
_geom_bond_distance
_geom_bond_site_symmetry_2
S1 C1 1.745(4) .
S1 C3 1.746(3) .
S3 C5 1.759(3) .
S3 C3 1.763(3) .
S6 C7 1.748(3) 2_577
S6 C6 1.763(3) .
S5 C7 1.740(3) .
S5 C6 1.761(3) .
S2 C4 1.754(3) .
S2 C2 1.760(4) .
S4 C4 1.754(3) .
S4 C5 1.761(3) .
C1 C2 1.317(5) .
C1 H1 0.83(3) .
C3 C4 1.331(4) .
C5 C6 1.353(4) .
C7 C7 1.328(6) 2_577
C7 S6 1.748(3) 2_577
C2 H2 0.89(3) .

loop_
_geom_torsion_atom_site_label_1
_geom_torsion_atom_site_label_2
_geom_torsion_atom_site_label_3
_geom_torsion_atom_site_label_4
_geom_torsion
_geom_torsion_site_symmetry_1
_geom_torsion_site_symmetry_4
C3 S1 C1 C2 -37.9(4) . .
C1 S1 C3 C4 38.2(3) . .
C1 S1 C3 S3 -132.9(2) . .
C5 S3 C3 C4 6.8(3) . .
C5 S3 C3 S1 178.6(2) . .
C3 S3 C5 C6 171.0(3) . .
C3 S3 C5 S4 -11.9(2) . .
C4 S4 C5 C6 -170.9(3) . .
C4 S4 C5 S3 12.1(2) . .
S3 C5 C6 S5 -1.5(4) . .
S4 C5 C6 S5 -178.33(19) . .
S3 C5 C6 S6 177.0(2) . .
S4 C5 C6 S6 0.2(4) . .
C7 S5 C6 C5 176.6(3) . .
C7 S5 C6 S6 -2.0(2) . .
C7 S6 C6 C5 -176.2(3) 2_577 .
C7 S6 C6 S5 2.3(2) 2_577 .
C6 S5 C7 C7 0.6(4) . 2_577
C6 S5 C7 S6 -178.4(2) . 2_577
S1 C1 C2 S2 -1.1(5) . .
C4 S2 C2 C1 39.8(3) . .
S1 C3 C4 S2 0.6(5) . .
S3 C3 C4 S2 171.84(18) . .
S1 C3 C4 S4 -170.57(19) . .
S3 C3 C4 S4 0.7(4) . .
C2 S2 C4 C3 -39.3(4) . .
C2 S2 C4 S4 131.9(2) . .
C5 S4 C4 C3 -7.7(3) . .
C5 S4 C4 S2 -179.3(2) . .
